data_1563126
loop_
_publ_author_name
'Popa, Karin'
'Wallez, Gilles'
'Bregiroux, Damien'
'Loiseau, Pascal'

_publ_section_title
;
 MIIGe(PO4)2 (M=Ca, Sr, Ba): Crystal structure, phase transitions and
 thermal expansion
;
_journal_issue 10
_journal_name_full 'Journal of Solid State Chemistry'
_journal_page_first 2629
_journal_page_last 2634
_journal_paper_doi 10.1016/j.jssc.2011.07.037
_journal_volume 184
_journal_year 2011
_chemical_formula_moiety 'Ge O8 P2, Ba'
_chemical_formula_structural BaGe(PO4)2
_chemical_formula_sum 'Ba Ge O8 P2'
_chemical_formula_weight 399.87
_chemical_name_common 'Barium Germanium Diphosphate'
_chemical_name_systematic
; 
Barium Germanium Diphosphate
;
_space_group_IT_number 12
_space_group_name_Hall '-C 2y'
_space_group_name_H-M_alt 'C 1 2/m 1'
_symmetry_cell_setting monoclinic
_symmetry_space_group_name_Hall '-C 2y'
_symmetry_space_group_name_H-M 'C 1 2/m 1'
_cell_angle_alpha 90.00000
_cell_angle_beta 94.954(2)
_cell_angle_gamma 90.00000
_cell_formula_units_Z 2
_cell_length_a 7.9671(2)
_cell_length_b 5.0757(2)
_cell_length_c 7.7146(2)
_cell_measurement_temperature 293
_cell_volume 310.802(17)
_computing_structure_refinement FULLPROF
_computing_structure_solution SHELXS
_diffrn_ambient_temperature 293
_diffrn_detector PixCell
_diffrn_detector_type 'PixCell '
_diffrn_measurement_device_type 'Panalytical X'Pert Pro'
_diffrn_measurement_method theta-2theta
_diffrn_radiation_monochromator Ge
_diffrn_radiation_type CuK\a
_diffrn_radiation_wavelength 1.5418
_diffrn_reflns_limit_h_max 9
_diffrn_reflns_limit_h_min 0
_diffrn_reflns_limit_k_max 6
_diffrn_reflns_limit_k_min 0
_diffrn_reflns_limit_l_max 9
_diffrn_reflns_limit_l_min 0
_diffrn_reflns_theta_max 70.00
_diffrn_reflns_theta_min 6.00
_diffrn_source 'X-ray tube'
_exptl_absorpt_coefficient_mu 60.091
_exptl_crystal_density_diffrn 4.273
_exptl_crystal_F_000 364.0
_pd_char_colour white
_pd_char_particle_morphology powder
_pd_instr_location ' 'LCMCP Chimie ParisTech''
_pd_meas_2theta_range_inc 0.013130
_pd_meas_2theta_range_max 139.99637
_pd_meas_2theta_range_min 10.00657
_pd_meas_number_of_points 9901
_pd_meas_scan_method cont
_pd_proc_2theta_range_inc 0.013130
_pd_proc_2theta_range_max 139.9679
_pd_proc_2theta_range_min 8.9933
_pd_proc_ls_background_function 'interpolation between selected points'
_pd_proc_ls_pref_orient_corr no
_pd_proc_ls_profile_function pseudo-Voigt
_pd_proc_ls_prof_R_factor 4.6426
_pd_proc_ls_prof_wR_expected 2.2432
_pd_proc_ls_prof_wR_factor 7.0676
_pd_proc_wavelength 1.540600
_pd_spec_mounting ' ?'
_pd_spec_mount_mode reflection
_pd_spec_shape flat_sheet
_refine_diff_density_max 0.101
_refine_diff_density_min -0.089
_refine_ls_goodness_of_fit_all 9.9265
_refine_ls_number_parameters 33
_refine_ls_number_reflns 335
_refine_ls_number_restraints 3
_refine_ls_R_I_factor 4.3518
_refine_ls_shift/su_max 0.035
_refine_ls_shift/su_mean 0.007
_reflns_number_observed 335
_reflns_number_total 335
_cod_data_source_file JSSC-2011-184-2629.cif
_cod_data_source_block 2
_cod_depositor_comments
;
The following automatic conversions were performed:

data item '_symmetry_cell_setting' value 'Monoclinic' was changed to
'monoclinic' in accordance with the built-in table derived from the
CIF Core dictionary named 'cif_core.dic' version 2.4.5 last updated
on 2014-11-21.

Automatic conversion script
Id: cif_fix_values 8369 2020-08-20 11:38:08Z andrius 
;
_cod_original_cell_volume 310.81(2)
_cod_original_sg_symbol_H-M 'C 2/M'
_cod_original_formula_sum 'Ba1 Ge1 O8 P2'
_cod_database_code 1563126

loop_
_symmetry_equiv_pos_as_xyz
x,y,z
-x,y,-z
-x,-y,-z
x,-y,z
x+1/2,y+1/2,z
-x+1/2,y+1/2,-z
-x+1/2,-y+1/2,-z
x+1/2,-y+1/2,z

loop_
_atom_site_label
_atom_site_fract_x
_atom_site_fract_y
_atom_site_fract_z
_atom_site_U_iso_or_equiv
_atom_site_occupancy
_atom_site_adp_type
_atom_site_type_symbol
Ge 0.00000 0.00000 0.00000 0.0056(6) 1.00000 Uani Ge
Ba 0.00000 0.00000 0.50000 0.0074(3) 1.00000 Uani BA
P 0.36962(18) 0.00000 0.19505(18) 0.0073(3) 1.00000 Uiso P
O1 0.2314(4) 0.00000 0.0473(4) 0.0077(9) 1.00000 Uiso O
O2 0.3175(4) 0.00000 0.3828(4) 0.0073(9) 1.00000 Uiso O
O3 0.4791(3) 0.2497(4) 0.1740(3) 0.0048(6) 1.00000 Uiso O

loop_
_atom_site_aniso_label
_atom_site_aniso_U_11
_atom_site_aniso_U_22
_atom_site_aniso_U_33
_atom_site_aniso_U_12
_atom_site_aniso_U_13
_atom_site_aniso_U_23
_atom_site_aniso_type_symbol
Ge 0.0034(6) 0.0088(6) 0.0045(5) 0.00000 -0.0009(4) 0.00000 Ge
Ba 0.0048(3) 0.0144(3) 0.0029(3) 0.00000 -0.0010(2) 0.00000 Ba

loop_
_atom_type_symbol
_atom_type_scat_Cromer_Mann_a1
_atom_type_scat_Cromer_Mann_b1
_atom_type_scat_Cromer_Mann_a2
_atom_type_scat_Cromer_Mann_b2
_atom_type_scat_Cromer_Mann_a3
_atom_type_scat_Cromer_Mann_b3
_atom_type_scat_Cromer_Mann_a4
_atom_type_scat_Cromer_Mann_b4
_atom_type_scat_Cromer_Mann_c
_atom_type_scat_dispersion_real
_atom_type_scat_dispersion_imag
_atom_type_scat_source
ge 16.08160 2.85090 6.37470 0.25160 3.70680 11.44680 3.68300 54.76250 2.13130 -1.16300 0.88600 International_Tables_for_Crystallography_Vol.C(1991)_Tables_6.1.1.4_and_6.1.1.5
ba 20.33610 3.21600 19.29700 0.27560 10.88800 20.20730 2.69590 167.20200 2.77310 -1.33400 8.46000 International_Tables_for_Crystallography_Vol.C(1991)_Tables_6.1.1.4_and_6.1.1.5
p 6.43450 1.90670 4.17910 27.15700 1.78000 0.52600 1.49080 68.16450 1.11490 0.28300 0.43400 International_Tables_for_Crystallography_Vol.C(1991)_Tables_6.1.1.4_and_6.1.1.5
o 3.04850 13.27710 2.28680 5.70110 1.54630 0.32390 0.86700 32.90890 0.25080 0.04700 0.03200 International_Tables_for_Crystallography_Vol.C(1991)_Tables_6.1.1.4_and_6.1.1.5

loop_
_geom_angle_atom_site_label_1
_geom_angle_atom_site_label_2
_geom_angle_atom_site_label_3
_geom_angle
_geom_angle_site_symmetry_1
_geom_angle_site_symmetry_3
O1 Ge O1 180.0(3) 7_555 8_555
O1 Ge O3 90.4(2) 7_555 15_555
O1 Ge O3 89.57(19) 7_555 16_655
O1 Ge O3 89.57(19) 7_555 17_665
O1 Ge O3 90.4(2) 7_555 18_565
O1 Ge O3 89.57(19) 8_555 15_555
O1 Ge O3 90.4(2) 8_555 16_655
O1 Ge O3 90.4(2) 8_555 17_665
O1 Ge O3 89.57(19) 8_555 18_565
O3 Ge O3 94.19(18) 15_555 16_655
O3 Ge O3 180.0(2) 15_555 17_665
O3 Ge O3 85.81(15) 15_555 18_565
O3 Ge O3 85.81(15) 16_655 17_665
O3 Ge O3 180.0(2) 16_655 18_565
O3 Ge O3 94.19(18) 17_665 18_565
O1 P O2 118.0(3) 6_555 9_555
O1 P O3 107.4(3) 6_555 10_555
O1 P O3 107.4(3) 6_555 13_555
O2 P O3 107.3(3) 9_555 10_555
O2 P O3 107.3(3) 9_555 13_555
O3 P O3 109.2(2) 10_555 13_555

loop_
_geom_bond_atom_site_label_1
_geom_bond_atom_site_label_2
_geom_bond_distance
_geom_bond_site_symmetry_2
Ge O1 1.848(3) .
Ge O1 1.848(3) 2_555
Ge O3 1.866(2) 5_445
Ge O3 1.866(2) 6_545
Ge O3 1.866(2) 7_555
Ge O3 1.866(2) 8_455
Ba P 3.5542(9) 5_445
Ba P 3.5542(9) 5_455
Ba P 3.5542(9) 6_546
Ba P 3.5542(9) 6_556
Ba O2 2.759(3) .
Ba O2 2.759(3) 2_556
Ba O2 3.0241(17) 5_445
Ba O2 3.0241(17) 5_455
Ba O2 3.0241(17) 6_546
Ba O2 3.0241(17) 6_556
Ba O3 2.810(2) 5_445
Ba O3 2.810(2) 6_546
Ba O3 2.810(2) 7_556
Ba O3 2.810(2) 8_455
P Ge 3.1892(14) .
P Ge 3.1708(9) 5_545
P Ge 3.1708(9) 5_555
P Ba 3.5542(9) 5_545
P Ba 3.5542(9) 5_555
P O1 1.515(3) .
P O2 1.541(3) .
P O3 1.555(2) .
P O3 1.555(2) 4_555
